data_7200256
loop_
_publ_author_name
'Aaker\"oy, Christer B.'
'Salmon, Debra J.'
'Smith, Michelle M.'
'Desper, John'

_publ_section_title
;
 Cyanooximes as effective and selective co-crystallizing agents
;
_journal_coden_ASTM CRECF4
_journal_issue 3
_journal_name_full CrystEngComm
_journal_page_first 439
_journal_page_last 443
_journal_paper_doi 10.1039/b811322j
_journal_volume 11
_journal_year 2009
_chemical_formula_moiety
;
(C8 H5 Br N2 O) (C14 H11 Br N2)
;
_chemical_formula_sum 'C22 H16 Br2 N4 O'
_chemical_formula_weight 512.21
_chemical_name_common '(4-bromo-PhC(CN)(=NOH)), 1-(4-bromobenzyl)benzimidazole'
_chemical_name_systematic
;
(4-bromo-PhC(CN)(=NOH)), 1-(4-bromobenzyl)benzimidazole
;
_space_group_IT_number 2
_symmetry_cell_setting triclinic
_symmetry_space_group_name_Hall '-P 1'
_symmetry_space_group_name_H-M 'P -1'
_atom_sites_solution_hydrogens geom
_atom_sites_solution_primary direct
_atom_sites_solution_secondary difmap
_audit_creation_method SHELXL-97
_cell_angle_alpha 102.536(2)
_cell_angle_beta 99.505(2)
_cell_angle_gamma 94.752(2)
_cell_formula_units_Z 2
_cell_length_a 5.3033(6)
_cell_length_b 13.2294(15)
_cell_length_c 15.0601(17)
_cell_measurement_reflns_used 6500
_cell_measurement_temperature 100(2)
_cell_measurement_theta_max 30.00
_cell_measurement_theta_min 2.35
_cell_volume 1009.5(2)
_computing_cell_refinement 'Bruker XSCANS'
_computing_data_collection 'Bruker XSCANS'
_computing_data_reduction 'Bruker SHELXTL'
_computing_molecular_graphics 'Bruker SHELXTL'
_computing_publication_material 'Bruker SHELXTL'
_computing_structure_refinement 'SHELXL-97 (Sheldrick, 1997)'
_computing_structure_solution 'SHELXS-97 (Sheldrick, 1990)'
_diffrn_ambient_temperature 100(2)
_diffrn_measured_fraction_theta_full 0.972
_diffrn_measured_fraction_theta_max 0.972
_diffrn_measurement_device_type 'CCD area detector'
_diffrn_measurement_method 'phi and omega scans'
_diffrn_radiation_monochromator graphite
_diffrn_radiation_source 'fine-focus sealed tube'
_diffrn_radiation_type MoK\a
_diffrn_radiation_wavelength 0.71073
_diffrn_reflns_av_R_equivalents 0.0190
_diffrn_reflns_av_sigmaI/netI 0.0270
_diffrn_reflns_limit_h_max 7
_diffrn_reflns_limit_h_min -7
_diffrn_reflns_limit_k_max 17
_diffrn_reflns_limit_k_min -18
_diffrn_reflns_limit_l_max 21
_diffrn_reflns_limit_l_min -21
_diffrn_reflns_number 11582
_diffrn_reflns_theta_full 30.05
_diffrn_reflns_theta_max 30.05
_diffrn_reflns_theta_min 2.82
_exptl_absorpt_coefficient_mu 4.036
_exptl_absorpt_correction_T_max 1.000
_exptl_absorpt_correction_T_min 0.519
_exptl_absorpt_correction_type multi-scan
_exptl_absorpt_process_details SADABS
_exptl_crystal_colour colorless
_exptl_crystal_density_diffrn 1.685
_exptl_crystal_density_method 'not measured'
_exptl_crystal_description block
_exptl_crystal_F_000 508
_exptl_crystal_size_max 0.48
_exptl_crystal_size_mid 0.30
_exptl_crystal_size_min 0.18
_refine_diff_density_max 0.776
_refine_diff_density_min -0.382
_refine_diff_density_rms 0.080
_refine_ls_extinction_method none
_refine_ls_goodness_of_fit_ref 1.077
_refine_ls_hydrogen_treatment mixed
_refine_ls_matrix_type full
_refine_ls_number_parameters 265
_refine_ls_number_reflns 5763
_refine_ls_number_restraints 0
_refine_ls_restrained_S_all 1.077
_refine_ls_R_factor_all 0.0334
_refine_ls_R_factor_gt 0.0271
_refine_ls_shift/su_max 0.003
_refine_ls_shift/su_mean 0.000
_refine_ls_structure_factor_coef Fsqd
_refine_ls_weighting_details 'calc w=1/[\s^2^(Fo^2^)+(0.0450P)^2^+0.0800P] where P=(Fo^2^+2Fc^2^)/3'
_refine_ls_weighting_scheme calc
_refine_ls_wR_factor_gt 0.0711
_refine_ls_wR_factor_ref 0.0736
_reflns_number_gt 4972
_reflns_number_total 5763
_reflns_threshold_expression >2sigma(I)
_cod_data_source_file B811322J.txt
_cod_data_source_block A3
_cod_depositor_comments
;
The following automatic conversions were performed:
'_symmetry_cell_setting' value 'Triclinic' changed to 'triclinic'
according to '/home/saulius/struct/CIF-dictionaries/cif_core.dic'
dictionary named 'cif_core.dic' version 2.4.1 from 2010-06-29.

Automatic conversion script
Id: cif_fix_enum 1527 2010-12-29 10:47:43Z saulius 

 Replaced the incorrect bibliographical reference to the original
 publication with a proper one.

 Antanas Vaitkus,
 2019-09-18
;
_cod_original_sg_symbol_H-M P-1
_cod_database_code 7200256

loop_
_symmetry_equiv_pos_as_xyz
'x, y, z'
'-x, -y, -z'

loop_
_atom_site_label
_atom_site_type_symbol
_atom_site_fract_x
_atom_site_fract_y
_atom_site_fract_z
_atom_site_U_iso_or_equiv
_atom_site_adp_type
_atom_site_occupancy
_atom_site_symmetry_multiplicity
_atom_site_calc_flag
_atom_site_refinement_flags
_atom_site_disorder_assembly
_atom_site_disorder_group
Br1 Br 0.23446(3) 0.130843(14) -0.100585(11) 0.02864(6) Uani 1 1 d . . .
Br2 Br -0.26182(3) 0.594556(12) 0.943098(11) 0.02674(6) Uani 1 1 d . . .
N11 N 0.7222(2) 0.20505(10) 0.36245(9) 0.0205(2) Uani 1 1 d . . .
C12 C 0.6814(3) 0.15263(13) 0.42790(10) 0.0227(3) Uani 1 1 d . . .
H12 H 0.7577 0.0916 0.4349 0.027 Uiso 1 1 calc R . .
N13 N 0.5251(3) 0.19506(11) 0.48079(9) 0.0231(3) Uani 1 1 d . . .
C14 C 0.4559(3) 0.28111(12) 0.44730(10) 0.0200(3) Uani 1 1 d . . .
C15 C 0.2866(3) 0.35243(13) 0.47458(11) 0.0229(3) Uani 1 1 d . . .
H15 H 0.1998 0.3481 0.5242 0.028 Uiso 1 1 calc R . .
C16 C 0.2509(3) 0.42954(13) 0.42628(11) 0.0247(3) Uani 1 1 d . . .
H16 H 0.1358 0.4786 0.4429 0.030 Uiso 1 1 calc R . .
C17 C 0.3800(3) 0.43723(13) 0.35342(11) 0.0240(3) Uani 1 1 d . . .
H17 H 0.3528 0.4921 0.3228 0.029 Uiso 1 1 calc R . .
C18 C 0.5459(3) 0.36667(13) 0.32523(11) 0.0224(3) Uani 1 1 d . . .
H18 H 0.6328 0.3714 0.2756 0.027 Uiso 1 1 calc R . .
C19 C 0.5790(3) 0.28848(12) 0.37322(10) 0.0193(3) Uani 1 1 d . . .
C21 C 0.4374(3) 0.14174(12) 0.01856(10) 0.0212(3) Uani 1 1 d . . .
C22 C 0.6791(3) 0.19932(12) 0.04224(11) 0.0224(3) Uani 1 1 d . . .
H22 H 0.7472 0.2308 -0.0012 0.027 Uiso 1 1 calc R . .
C23 C 0.8194(3) 0.20998(12) 0.13078(11) 0.0210(3) Uani 1 1 d . . .
H23 H 0.9853 0.2494 0.1481 0.025 Uiso 1 1 calc R . .
C24 C 0.7209(3) 0.16379(12) 0.19472(10) 0.0193(3) Uani 1 1 d . . .
C25 C 0.4796(3) 0.10480(12) 0.16856(11) 0.0218(3) Uani 1 1 d . . .
H25 H 0.4125 0.0719 0.2113 0.026 Uiso 1 1 calc R . .
C26 C 0.3359(3) 0.09369(12) 0.08019(11) 0.0222(3) Uani 1 1 d . . .
H26 H 0.1707 0.0538 0.0624 0.027 Uiso 1 1 calc R . .
C27 C 0.8775(3) 0.17743(13) 0.29080(11) 0.0230(3) Uani 1 1 d . . .
H27A H 0.9492 0.1117 0.2959 0.028 Uiso 1 1 calc R . .
H27B H 1.0235 0.2329 0.3010 0.028 Uiso 1 1 calc R . .
C31 C -0.0552(3) 0.30103(12) 0.74697(10) 0.0204(3) Uani 1 1 d . . .
C32 C 0.0847(3) 0.39889(13) 0.75905(11) 0.0229(3) Uani 1 1 d . . .
H32 H 0.2204 0.4060 0.7260 0.027 Uiso 1 1 calc R . .
C33 C 0.0273(3) 0.48555(13) 0.81884(11) 0.0232(3) Uani 1 1 d . . .
H33 H 0.1239 0.5519 0.8275 0.028 Uiso 1 1 calc R . .
C34 C -0.1741(3) 0.47412(12) 0.86604(10) 0.0214(3) Uani 1 1 d . . .
C35 C -0.3143(3) 0.37825(13) 0.85578(11) 0.0230(3) Uani 1 1 d . . .
H35 H -0.4499 0.3715 0.8890 0.028 Uiso 1 1 calc R . .
C36 C -0.2540(3) 0.29203(13) 0.79621(11) 0.0226(3) Uani 1 1 d . . .
H36 H -0.3493 0.2257 0.7887 0.027 Uiso 1 1 calc R . .
C37 C 0.0083(3) 0.20877(12) 0.68401(10) 0.0209(3) Uani 1 1 d . . .
N37 N 0.1827(3) 0.21829(11) 0.63470(9) 0.0234(3) Uani 1 1 d . . .
O37 O 0.2217(2) 0.12539(9) 0.58132(8) 0.0265(2) Uani 1 1 d . . .
H37 H 0.343(4) 0.1444(17) 0.5500(15) 0.032 Uiso 1 1 d . . .
C38 C -0.1244(3) 0.10712(13) 0.67962(11) 0.0244(3) Uani 1 1 d . . .
N38 N -0.2271(3) 0.02743(12) 0.67896(11) 0.0321(3) Uani 1 1 d . . .

loop_
_atom_site_aniso_label
_atom_site_aniso_U_11
_atom_site_aniso_U_22
_atom_site_aniso_U_33
_atom_site_aniso_U_23
_atom_site_aniso_U_13
_atom_site_aniso_U_12
Br1 0.03113(9) 0.03444(10) 0.01932(8) 0.00539(7) 0.00148(6) 0.00714(7)
Br2 0.03070(9) 0.02431(9) 0.02757(9) 0.00635(7) 0.01164(7) 0.00380(6)
N11 0.0184(5) 0.0253(6) 0.0180(6) 0.0057(5) 0.0035(5) 0.0023(5)
C12 0.0227(7) 0.0254(8) 0.0192(7) 0.0067(6) 0.0012(5) 0.0007(6)
N13 0.0260(6) 0.0247(7) 0.0185(6) 0.0053(5) 0.0043(5) 0.0012(5)
C14 0.0192(6) 0.0237(7) 0.0148(6) 0.0028(5) 0.0011(5) -0.0012(5)
C15 0.0227(7) 0.0258(8) 0.0190(7) 0.0020(6) 0.0060(6) 0.0001(6)
C16 0.0239(7) 0.0265(8) 0.0224(7) 0.0022(6) 0.0041(6) 0.0049(6)
C17 0.0248(7) 0.0249(8) 0.0220(7) 0.0069(6) 0.0017(6) 0.0030(6)
C18 0.0219(7) 0.0274(8) 0.0184(7) 0.0071(6) 0.0040(6) 0.0014(6)
C19 0.0157(6) 0.0233(7) 0.0167(6) 0.0027(5) 0.0010(5) -0.0003(5)
C21 0.0244(7) 0.0208(7) 0.0180(7) 0.0024(5) 0.0038(5) 0.0066(6)
C22 0.0253(7) 0.0221(7) 0.0220(7) 0.0063(6) 0.0090(6) 0.0038(6)
C23 0.0198(6) 0.0198(7) 0.0237(7) 0.0047(6) 0.0065(6) 0.0014(5)
C24 0.0198(6) 0.0185(7) 0.0197(7) 0.0026(5) 0.0059(5) 0.0040(5)
C25 0.0233(7) 0.0215(7) 0.0219(7) 0.0063(6) 0.0072(6) 0.0008(6)
C26 0.0217(7) 0.0201(7) 0.0227(7) 0.0016(6) 0.0038(6) 0.0001(5)
C27 0.0189(6) 0.0308(8) 0.0213(7) 0.0074(6) 0.0069(6) 0.0056(6)
C31 0.0201(6) 0.0254(7) 0.0180(6) 0.0103(6) 0.0027(5) 0.0039(5)
C32 0.0215(7) 0.0267(8) 0.0238(7) 0.0109(6) 0.0069(6) 0.0035(6)
C33 0.0216(7) 0.0237(8) 0.0266(8) 0.0106(6) 0.0054(6) 0.0015(6)
C34 0.0234(7) 0.0246(7) 0.0186(7) 0.0087(6) 0.0047(5) 0.0054(6)
C35 0.0217(7) 0.0275(8) 0.0230(7) 0.0104(6) 0.0074(6) 0.0028(6)
C36 0.0209(7) 0.0249(8) 0.0220(7) 0.0077(6) 0.0038(6) -0.0018(6)
C37 0.0225(7) 0.0233(7) 0.0187(7) 0.0095(6) 0.0024(5) 0.0034(6)
N37 0.0260(6) 0.0257(7) 0.0200(6) 0.0079(5) 0.0050(5) 0.0041(5)
O37 0.0314(6) 0.0248(6) 0.0260(6) 0.0066(5) 0.0112(5) 0.0048(5)
C38 0.0264(7) 0.0273(8) 0.0213(7) 0.0081(6) 0.0062(6) 0.0040(6)
N38 0.0358(8) 0.0286(8) 0.0347(8) 0.0104(6) 0.0115(6) 0.0017(6)

loop_
_atom_type_symbol
_atom_type_description
_atom_type_scat_dispersion_real
_atom_type_scat_dispersion_imag
_atom_type_scat_source
C C 0.0033 0.0016 'International Tables Vol C Tables 4.2.6.8 and 6.1.1.4'
H H 0.0000 0.0000 'International Tables Vol C Tables 4.2.6.8 and 6.1.1.4'
N N 0.0061 0.0033 'International Tables Vol C Tables 4.2.6.8 and 6.1.1.4'
O O 0.0106 0.0060 'International Tables Vol C Tables 4.2.6.8 and 6.1.1.4'
Br Br -0.2901 2.4595 'International Tables Vol C Tables 4.2.6.8 and 6.1.1.4'

loop_
_geom_angle_atom_site_label_1
_geom_angle_atom_site_label_2
_geom_angle_atom_site_label_3
_geom_angle
_geom_angle_site_symmetry_1
_geom_angle_site_symmetry_3
_geom_angle_publ_flag
C12 N11 C19 106.91(12) . . ?
C12 N11 C27 127.27(13) . . ?
C19 N11 C27 125.76(13) . . ?
N13 C12 N11 113.06(14) . . ?
N13 C12 H12 123.5 . . ?
N11 C12 H12 123.5 . . ?
C12 N13 C14 105.17(13) . . ?
N13 C14 C19 109.42(13) . . ?
N13 C14 C15 130.30(14) . . ?
C19 C14 C15 120.25(14) . . ?
C16 C15 C14 117.28(14) . . ?
C16 C15 H15 121.4 . . ?
C14 C15 H15 121.4 . . ?
C15 C16 C17 121.80(14) . . ?
C15 C16 H16 119.1 . . ?
C17 C16 H16 119.1 . . ?
C18 C17 C16 121.49(15) . . ?
C18 C17 H17 119.3 . . ?
C16 C17 H17 119.3 . . ?
C17 C18 C19 116.56(14) . . ?
C17 C18 H18 121.7 . . ?
C19 C18 H18 121.7 . . ?
N11 C19 C18 131.95(14) . . ?
N11 C19 C14 105.44(13) . . ?
C18 C19 C14 122.61(14) . . ?
C22 C21 C26 121.78(14) . . ?
C22 C21 Br1 119.42(12) . . ?
C26 C21 Br1 118.79(12) . . ?
C21 C22 C23 118.50(14) . . ?
C21 C22 H22 120.7 . . ?
C23 C22 H22 120.7 . . ?
C22 C23 C24 121.04(14) . . ?
C22 C23 H23 119.5 . . ?
C24 C23 H23 119.5 . . ?
C25 C24 C23 119.26(14) . . ?
C25 C24 C27 120.93(14) . . ?
C23 C24 C27 119.81(14) . . ?
C26 C25 C24 120.43(14) . . ?
C26 C25 H25 119.8 . . ?
C24 C25 H25 119.8 . . ?
C21 C26 C25 118.97(14) . . ?
C21 C26 H26 120.5 . . ?
C25 C26 H26 120.5 . . ?
N11 C27 C24 111.82(12) . . ?
N11 C27 H27A 109.3 . . ?
C24 C27 H27A 109.3 . . ?
N11 C27 H27B 109.3 . . ?
C24 C27 H27B 109.3 . . ?
H27A C27 H27B 107.9 . . ?
C36 C31 C32 118.92(14) . . ?
C36 C31 C37 120.68(14) . . ?
C32 C31 C37 120.39(13) . . ?
C33 C32 C31 120.56(14) . . ?
C33 C32 H32 119.7 . . ?
C31 C32 H32 119.7 . . ?
C32 C33 C34 119.06(15) . . ?
C32 C33 H33 120.5 . . ?
C34 C33 H33 120.5 . . ?
C35 C34 C33 121.53(14) . . ?
C35 C34 Br2 119.78(11) . . ?
C33 C34 Br2 118.66(12) . . ?
C34 C35 C36 118.86(14) . . ?
C34 C35 H35 120.6 . . ?
C36 C35 H35 120.6 . . ?
C35 C36 C31 121.06(15) . . ?
C35 C36 H36 119.5 . . ?
C31 C36 H36 119.5 . . ?
N37 C37 C38 120.57(14) . . ?
N37 C37 C31 120.51(14) . . ?
C38 C37 C31 118.91(13) . . ?
C37 N37 O37 113.26(13) . . ?
N37 O37 H37 103.2(14) . . ?
N38 C38 C37 177.96(18) . . ?

loop_
_geom_bond_atom_site_label_1
_geom_bond_atom_site_label_2
_geom_bond_distance
_geom_bond_site_symmetry_2
_geom_bond_publ_flag
Br1 C21 1.9035(15) . ?
Br2 C34 1.8973(15) . ?
N11 C12 1.357(2) . ?
N11 C19 1.3867(19) . ?
N11 C27 1.4656(18) . ?
C12 N13 1.318(2) . ?
C12 H12 0.9500 . ?
N13 C14 1.394(2) . ?
C14 C19 1.399(2) . ?
C14 C15 1.400(2) . ?
C15 C16 1.384(2) . ?
C15 H15 0.9500 . ?
C16 C17 1.403(2) . ?
C16 H16 0.9500 . ?
C17 C18 1.383(2) . ?
C17 H17 0.9500 . ?
C18 C19 1.391(2) . ?
C18 H18 0.9500 . ?
C21 C22 1.386(2) . ?
C21 C26 1.386(2) . ?
C22 C23 1.387(2) . ?
C22 H22 0.9500 . ?
C23 C24 1.394(2) . ?
C23 H23 0.9500 . ?
C24 C25 1.392(2) . ?
C24 C27 1.510(2) . ?
C25 C26 1.391(2) . ?
C25 H25 0.9500 . ?
C26 H26 0.9500 . ?
C27 H27A 0.9900 . ?
C27 H27B 0.9900 . ?
C31 C36 1.397(2) . ?
C31 C32 1.398(2) . ?
C31 C37 1.474(2) . ?
C32 C33 1.385(2) . ?
C32 H32 0.9500 . ?
C33 C34 1.393(2) . ?
C33 H33 0.9500 . ?
C34 C35 1.381(2) . ?
C35 C36 1.385(2) . ?
C35 H35 0.9500 . ?
C36 H36 0.9500 . ?
C37 N37 1.2923(19) . ?
C37 C38 1.448(2) . ?
N37 O37 1.3666(18) . ?
O37 H37 0.91(2) . ?
C38 N38 1.143(2) . ?

loop_
_geom_hbond_atom_site_label_D
_geom_hbond_atom_site_label_H
_geom_hbond_atom_site_label_A
_geom_hbond_distance_DH
_geom_hbond_distance_HA
_geom_hbond_distance_DA
_geom_hbond_angle_DHA
_geom_hbond_site_symmetry_A
O37 H37 N13 0.91(2) 1.73(2) 2.6260(18) 168(2) .

loop_
_geom_torsion_atom_site_label_1
_geom_torsion_atom_site_label_2
_geom_torsion_atom_site_label_3
_geom_torsion_atom_site_label_4
_geom_torsion
_geom_torsion_site_symmetry_1
_geom_torsion_site_symmetry_2
_geom_torsion_site_symmetry_3
_geom_torsion_site_symmetry_4
_geom_torsion_publ_flag
C19 N11 C12 N13 -0.37(18) . . . . ?
C27 N11 C12 N13 -177.81(14) . . . . ?
N11 C12 N13 C14 0.57(18) . . . . ?
C12 N13 C14 C19 -0.55(16) . . . . ?
C12 N13 C14 C15 177.26(16) . . . . ?
N13 C14 C15 C16 -178.37(15) . . . . ?
C19 C14 C15 C16 -0.8(2) . . . . ?
C14 C15 C16 C17 -0.6(2) . . . . ?
C15 C16 C17 C18 1.2(2) . . . . ?
C16 C17 C18 C19 -0.4(2) . . . . ?
C12 N11 C19 C18 -179.23(16) . . . . ?
C27 N11 C19 C18 -1.7(3) . . . . ?
C12 N11 C19 C14 0.00(16) . . . . ?
C27 N11 C19 C14 177.49(14) . . . . ?
C17 C18 C19 N11 178.16(15) . . . . ?
C17 C18 C19 C14 -1.0(2) . . . . ?
N13 C14 C19 N11 0.34(16) . . . . ?
C15 C14 C19 N11 -177.73(13) . . . . ?
N13 C14 C19 C18 179.66(14) . . . . ?
C15 C14 C19 C18 1.6(2) . . . . ?
C26 C21 C22 C23 -1.1(2) . . . . ?
Br1 C21 C22 C23 177.29(11) . . . . ?
C21 C22 C23 C24 0.2(2) . . . . ?
C22 C23 C24 C25 1.0(2) . . . . ?
C22 C23 C24 C27 -179.57(14) . . . . ?
C23 C24 C25 C26 -1.3(2) . . . . ?
C27 C24 C25 C26 179.31(14) . . . . ?
C22 C21 C26 C25 0.8(2) . . . . ?
Br1 C21 C26 C25 -177.56(11) . . . . ?
C24 C25 C26 C21 0.4(2) . . . . ?
C12 N11 C27 C24 122.20(16) . . . . ?
C19 N11 C27 C24 -54.8(2) . . . . ?
C25 C24 C27 N11 -47.02(19) . . . . ?
C23 C24 C27 N11 133.55(14) . . . . ?
C36 C31 C32 C33 0.0(2) . . . . ?
C37 C31 C32 C33 -179.35(14) . . . . ?
C31 C32 C33 C34 -0.7(2) . . . . ?
C32 C33 C34 C35 1.2(2) . . . . ?
C32 C33 C34 Br2 -176.98(12) . . . . ?
C33 C34 C35 C36 -0.8(2) . . . . ?
Br2 C34 C35 C36 177.35(12) . . . . ?
C34 C35 C36 C31 0.0(2) . . . . ?
C32 C31 C36 C35 0.4(2) . . . . ?
C37 C31 C36 C35 179.75(14) . . . . ?
C36 C31 C37 N37 176.15(14) . . . . ?
C32 C31 C37 N37 -4.5(2) . . . . ?
C36 C31 C37 C38 -5.0(2) . . . . ?
C32 C31 C37 C38 174.35(14) . . . . ?
C38 C37 N37 O37 0.1(2) . . . . ?
C31 C37 N37 O37 178.92(13) . . . . ?

loop_
_cod_related_entry_id
_cod_related_entry_database
_cod_related_entry_code
1 ChemSpider 30653535
